data_7103242
loop_
_publ_author_name
'Aslani, Alireza'
'Morsali, Ali'

_publ_section_title
;
 Crystal-to-crystal transformation from a chain polymer to a
 two-dimensional network by thermal desolvation.
;
_journal_issue 29
_journal_name_full 'Chemical communications (Cambridge, England)'
_journal_page_first 3402
_journal_page_last 3404
_journal_paper_doi 10.1039/b800126j
_journal_year 2008
_chemical_formula_moiety 'C9 H6 N2 O4 Pb'
_chemical_formula_sum 'C9 H6 N2 O4 Pb'
_chemical_formula_weight 413.35
_chemical_name_systematic
;
?
;
_space_group_IT_number 14
_symmetry_cell_setting monoclinic
_symmetry_space_group_name_Hall '-P 2ybc'
_symmetry_space_group_name_H-M 'P 1 21/c 1'
_atom_sites_solution_hydrogens geom
_atom_sites_solution_primary direct
_atom_sites_solution_secondary difmap
_audit_creation_method SHELXL-97
_cell_angle_alpha 90.00
_cell_angle_beta 115.50(1)
_cell_angle_gamma 90.00
_cell_formula_units_Z 4
_cell_length_a 9.9504(19)
_cell_length_b 9.6520(18)
_cell_length_c 11.558(2)
_cell_measurement_reflns_used 3262
_cell_measurement_temperature 298(2)
_cell_measurement_theta_max 24.86
_cell_measurement_theta_min 2.58
_cell_volume 1001.9(3)
_computing_cell_refinement 'SAINT (Bruker, 2002)'
_computing_data_collection 'SMART (Bruker, 2002)'
_computing_data_reduction SAINT
_computing_molecular_graphics 'SHELXTL(Bruker, 2002)'
_computing_publication_material SHELXL97
_computing_structure_refinement 'SHELXL97 (Sheldrick, 1997)'
_computing_structure_solution 'SHELXS97 (Sheldrick, 1997)'
_diffrn_ambient_temperature 298(2)
_diffrn_measured_fraction_theta_full 1.000
_diffrn_measured_fraction_theta_max 1.000
_diffrn_measurement_device_type 'Bruker APEX area-detector diffractometer'
_diffrn_measurement_method '\f and \w scan'
_diffrn_radiation_monochromator graphite
_diffrn_radiation_source 'fine-focus sealed tube'
_diffrn_radiation_type MoK\a
_diffrn_radiation_wavelength 0.71073
_diffrn_reflns_av_R_equivalents 0.0341
_diffrn_reflns_av_sigmaI/netI 0.0310
_diffrn_reflns_limit_h_max 11
_diffrn_reflns_limit_h_min -11
_diffrn_reflns_limit_k_max 11
_diffrn_reflns_limit_k_min -6
_diffrn_reflns_limit_l_max 13
_diffrn_reflns_limit_l_min -13
_diffrn_reflns_number 5077
_diffrn_reflns_theta_full 25.02
_diffrn_reflns_theta_max 25.02
_diffrn_reflns_theta_min 2.27
_diffrn_standards_number 0
_exptl_absorpt_coefficient_mu 16.839
_exptl_absorpt_correction_T_max 0.1588
_exptl_absorpt_correction_T_min 0.0869
_exptl_absorpt_correction_type multi-scan
_exptl_absorpt_process_details '(SADABS; Bruker, 2002)'
_exptl_crystal_colour Colorless
_exptl_crystal_density_diffrn 2.740
_exptl_crystal_density_method 'not measured'
_exptl_crystal_description Block
_exptl_crystal_F_000 752
_exptl_crystal_size_max 0.35
_exptl_crystal_size_mid 0.13
_exptl_crystal_size_min 0.11
_refine_diff_density_max 0.494
_refine_diff_density_min -1.473
_refine_diff_density_rms 0.195
_refine_ls_extinction_method none
_refine_ls_goodness_of_fit_ref 1.119
_refine_ls_hydrogen_treatment constr
_refine_ls_matrix_type full
_refine_ls_number_parameters 145
_refine_ls_number_reflns 1767
_refine_ls_number_restraints 0
_refine_ls_restrained_S_all 1.119
_refine_ls_R_factor_all 0.0280
_refine_ls_R_factor_gt 0.0244
_refine_ls_shift/su_max 0.001
_refine_ls_shift/su_mean 0.000
_refine_ls_structure_factor_coef Fsqd
_refine_ls_weighting_details 'calc w=1/[\s^2^(Fo^2^)+(0.0362P)^2^+0.0000P] where P=(Fo^2^+2Fc^2^)/3'
_refine_ls_weighting_scheme calc
_refine_ls_wR_factor_gt 0.0626
_refine_ls_wR_factor_ref 0.0642
_reflns_number_gt 1594
_reflns_number_total 1767
_reflns_threshold_expression I>2\s(I)
_cod_data_source_file b800126j.txt
_cod_data_source_block 1a
_cod_depositor_comments
;
The following automatic conversions were performed:
'_symmetry_cell_setting' value 'Monoclinic' changed to 'monoclinic'
according to '/home/saulius/struct/CIF-dictionaries/cif_core.dic'
dictionary named 'cif_core.dic' version 2.4.1 from
2010-06-29.

'_exptl_absorpt_correction_type' value 'Multi-scan' changed
to 'multi-scan' according to
'/home/saulius/struct/CIF-dictionaries/cif_core.dic' dictionary named
'cif_core.dic' version 2.4.1 from 2010-06-29.

Automatic conversion script
Id: cif_fix_enum 1527 2010-12-29 10:47:43Z saulius 
;
_cod_original_sg_symbol_H-M 'P 21/c'
_cod_database_code 7103242

loop_
_symmetry_equiv_pos_as_xyz
'x, y, z'
'-x, y+1/2, -z+1/2'
'-x, -y, -z'
'x, -y-1/2, z-1/2'

loop_
_atom_site_label
_atom_site_type_symbol
_atom_site_fract_x
_atom_site_fract_y
_atom_site_fract_z
_atom_site_U_iso_or_equiv
_atom_site_adp_type
_atom_site_occupancy
_atom_site_symmetry_multiplicity
_atom_site_calc_flag
_atom_site_refinement_flags
_atom_site_disorder_assembly
_atom_site_disorder_group
Pb1 Pb -0.00596(2) 0.31171(2) 0.423409(18) 0.02930(11) Uani 1 1 d . . .
O1 O 0.1427(4) 0.4730(4) 0.5597(3) 0.0317(9) Uani 1 1 d . . .
O2 O 0.0176(5) 0.4652(5) 0.2343(4) 0.0561(13) Uani 1 1 d . . .
O3 O 0.1004(6) 0.3937(7) 0.1002(5) 0.0816(19) Uani 1 1 d . . .
O4 O -0.0520(8) 0.2703(6) 0.1367(6) 0.0741(17) Uani 1 1 d . . .
N1 N 0.2560(5) 0.2747(5) 0.4594(4) 0.0281(10) Uani 1 1 d . . .
N2 N 0.0199(6) 0.3763(7) 0.1557(5) 0.0423(13) Uani 1 1 d . . .
C1 C 0.3526(6) 0.3636(6) 0.5483(5) 0.0245(11) Uani 1 1 d . . .
C2 C 0.2911(6) 0.4676(5) 0.5993(4) 0.0234(11) Uani 1 1 d . . .
C3 C 0.3863(6) 0.5583(6) 0.6875(5) 0.0331(13) Uani 1 1 d . . .
H3 H 0.3479 0.6272 0.7209 0.040 Uiso 1 1 calc R . .
C4 C 0.5413(6) 0.5496(6) 0.7286(5) 0.0357(14) Uani 1 1 d . . .
H4 H 0.6035 0.6126 0.7887 0.043 Uiso 1 1 calc R . .
C5 C 0.6014(6) 0.4501(6) 0.6816(5) 0.0315(13) Uani 1 1 d . . .
H5 H 0.7041 0.4449 0.7102 0.038 Uiso 1 1 calc R . .
C6 C 0.5076(5) 0.3547(7) 0.5894(5) 0.0260(12) Uani 1 1 d . . .
C7 C 0.5581(7) 0.2503(7) 0.5326(6) 0.0359(14) Uani 1 1 d . . .
H7 H 0.6595 0.2401 0.5563 0.043 Uiso 1 1 calc R . .
C8 C 0.4588(7) 0.1636(7) 0.4425(6) 0.0406(15) Uani 1 1 d . . .
H8 H 0.4921 0.0941 0.4055 0.049 Uiso 1 1 calc R . .
C9 C 0.3098(7) 0.1803(6) 0.4077(6) 0.0363(15) Uani 1 1 d . . .
H9 H 0.2431 0.1226 0.3447 0.044 Uiso 1 1 calc R . .

loop_
_atom_site_aniso_label
_atom_site_aniso_U_11
_atom_site_aniso_U_22
_atom_site_aniso_U_33
_atom_site_aniso_U_23
_atom_site_aniso_U_13
_atom_site_aniso_U_12
Pb1 0.02380(15) 0.03017(18) 0.02800(16) -0.00134(9) 0.00553(11) -0.00216(8)
O1 0.022(2) 0.036(3) 0.032(2) -0.0097(17) 0.0069(16) 0.0007(16)
O2 0.065(3) 0.052(4) 0.051(3) -0.008(2) 0.025(3) 0.000(3)
O3 0.061(4) 0.129(6) 0.062(3) -0.038(4) 0.033(3) -0.033(4)
O4 0.099(4) 0.047(4) 0.089(4) -0.014(3) 0.053(4) -0.019(3)
N1 0.029(3) 0.022(3) 0.029(3) -0.0029(19) 0.008(2) -0.002(2)
N2 0.033(3) 0.059(4) 0.035(3) -0.004(3) 0.014(2) 0.009(3)
C1 0.024(3) 0.025(3) 0.020(3) 0.005(2) 0.006(2) 0.003(2)
C2 0.024(3) 0.023(3) 0.022(3) 0.000(2) 0.008(2) -0.003(2)
C3 0.028(3) 0.033(3) 0.030(3) -0.007(3) 0.004(2) 0.001(3)
C4 0.031(3) 0.040(4) 0.026(3) -0.002(3) 0.003(2) -0.006(3)
C5 0.020(3) 0.034(4) 0.033(3) 0.008(3) 0.004(2) -0.004(2)
C6 0.027(3) 0.020(3) 0.027(3) 0.008(2) 0.007(2) 0.002(2)
C7 0.038(3) 0.031(3) 0.039(3) 0.011(3) 0.016(3) 0.009(3)
C8 0.048(4) 0.027(4) 0.051(4) 0.002(3) 0.025(3) 0.007(3)
C9 0.040(4) 0.030(4) 0.035(3) -0.011(2) 0.013(3) -0.001(3)

loop_
_atom_type_symbol
_atom_type_description
_atom_type_scat_dispersion_real
_atom_type_scat_dispersion_imag
_atom_type_scat_source
C C 0.0033 0.0016 'International Tables Vol C Tables 4.2.6.8 and 6.1.1.4'
H H 0.0000 0.0000 'International Tables Vol C Tables 4.2.6.8 and 6.1.1.4'
N N 0.0061 0.0033 'International Tables Vol C Tables 4.2.6.8 and 6.1.1.4'
O O 0.0106 0.0060 'International Tables Vol C Tables 4.2.6.8 and 6.1.1.4'
Pb Pb -3.3944 10.1111 'International Tables Vol C Tables 4.2.6.8 and 6.1.1.4'

loop_
_geom_angle_atom_site_label_1
_geom_angle_atom_site_label_2
_geom_angle_atom_site_label_3
_geom_angle
_geom_angle_site_symmetry_1
_geom_angle_site_symmetry_3
_geom_angle_publ_flag
O1 Pb1 N1 69.91(14) . . ?
O1 Pb1 O1 65.99(14) . 3_566 ?
N1 Pb1 O1 131.62(13) . 3_566 ?
O1 Pb1 O3 93.01(18) . 4_566 ?
N1 Pb1 O3 74.20(16) . 4_566 ?
O1 Pb1 O3 126.07(15) 3_566 4_566 ?
O1 Pb1 O2 85.87(14) . . ?
N1 Pb1 O2 76.50(15) . . ?
O1 Pb1 O2 81.43(13) 3_566 . ?
O3 Pb1 O2 149.13(15) 4_566 . ?
C2 O1 Pb1 120.3(3) . . ?
C2 O1 Pb1 123.5(3) . 3_566 ?
Pb1 O1 Pb1 114.01(14) . 3_566 ?
N2 O2 Pb1 104.0(4) . . ?
N2 O3 Pb1 99.3(4) . 4_565 ?
C9 N1 C1 118.8(5) . . ?
C9 N1 Pb1 128.5(4) . . ?
C1 N1 Pb1 112.6(3) . . ?
O4 N2 O3 119.0(6) . . ?
O4 N2 O2 120.9(6) . . ?
O3 N2 O2 120.0(7) . . ?
N1 C1 C6 122.0(5) . . ?
N1 C1 C2 117.7(5) . . ?
C6 C1 C2 120.3(5) . . ?
O1 C2 C3 122.4(5) . . ?
O1 C2 C1 119.3(4) . . ?
C3 C2 C1 118.3(5) . . ?
C2 C3 C4 121.4(6) . . ?
C2 C3 H3 119.3 . . ?
C4 C3 H3 119.3 . . ?
C5 C4 C3 120.9(5) . . ?
C5 C4 H4 119.6 . . ?
C3 C4 H4 119.6 . . ?
C4 C5 C6 119.9(5) . . ?
C4 C5 H5 120.0 . . ?
C6 C5 H5 120.0 . . ?
C1 C6 C7 116.4(5) . . ?
C1 C6 C5 119.2(5) . . ?
C7 C6 C5 124.4(5) . . ?
C8 C7 C6 120.4(6) . . ?
C8 C7 H7 119.8 . . ?
C6 C7 H7 119.8 . . ?
C9 C8 C7 119.2(6) . . ?
C9 C8 H8 120.4 . . ?
C7 C8 H8 120.4 . . ?
N1 C9 C8 123.1(6) . . ?
N1 C9 H9 118.4 . . ?
C8 C9 H9 118.4 . . ?

loop_
_geom_bond_atom_site_label_1
_geom_bond_atom_site_label_2
_geom_bond_distance
_geom_bond_site_symmetry_2
_geom_bond_publ_flag
Pb1 O1 2.255(4) . ?
Pb1 N1 2.482(5) . ?
Pb1 O1 2.537(4) 3_566 ?
Pb1 O3 2.714(6) 4_566 ?
Pb1 O2 2.733(5) . ?
O1 C2 1.346(6) . ?
O1 Pb1 2.537(4) 3_566 ?
O2 N2 1.257(7) . ?
O3 N2 1.234(7) . ?
O3 Pb1 2.714(6) 4_565 ?
O4 N2 1.213(8) . ?
N1 C9 1.322(7) . ?
N1 C1 1.366(7) . ?
C1 C6 1.407(7) . ?
C1 C2 1.428(7) . ?
C2 C3 1.368(7) . ?
C3 C4 1.407(8) . ?
C3 H3 0.9300 . ?
C4 C5 1.362(8) . ?
C4 H4 0.9300 . ?
C5 C6 1.414(8) . ?
C5 H5 0.9300 . ?
C6 C7 1.409(9) . ?
C7 C8 1.369(9) . ?
C7 H7 0.9300 . ?
C8 C9 1.368(9) . ?
C8 H8 0.9300 . ?
C9 H9 0.9300 . ?
